data_2101801
loop_
_publ_author_name
'Marsh, R. E.'

_publ_section_title
;
 The perils of <i>Cc</i> revisited
;
_journal_issue 2
_journal_name_full 'Acta Crystallographica Section B'
_journal_page_first 317
_journal_page_last 322
_journal_paper_doi 10.1107/S010876819601381X
_journal_volume 53
_journal_year 1997
_chemical_formula_moiety 'C6 H9 O6 As'
_chemical_formula_sum 'C6 H9 As O6'
_space_group_IT_number 161
_symmetry_cell_setting rhombohedral
_symmetry_space_group_name_Hall 'R 3 -2"c'
_symmetry_space_group_name_H-M 'R 3 c :H'
_audit_creation_method CSD-QUEST3D-V5
_cell_angle_alpha 90
_cell_angle_beta 90
_cell_angle_gamma 120
_cell_formula_units_Z 6
_cell_length_a 13.203
_cell_length_b 13.203
_cell_length_c 9.639
_cell_volume 1455.150
_cod_data_source_file an0533.cif
_cod_data_source_block CSD_CIF_MIF_WAKMEA01
_cod_depositor_comments
;

  Added moiety chemical formula from Marsh (1997) paper. The summary
  chemical formula is calculated from moiety formula using 'AdHocParser'
  (svn://www.crystallography.net/cod-tools/trunk/Formulae/AdHocParser.yp,
  revision 1441.)

  Removing 14 atoms which were symmetric equivalents of the atoms from
  the asymmetric unit.

  Andrius Merkys
  2013-11-06
;
_cod_original_sg_symbol_H-M 'R 3 c'
_cod_database_code 2101801

loop_
_symmetry_equiv_pos_as_xyz
x,y,z
-y,x-y,z
-y,-x,1/2+z
-x+y,-x,z
x,x-y,1/2+z
-x+y,y,1/2+z
1/3+x,2/3+y,2/3+z
1/3-y,2/3+x-y,2/3+z
1/3-y,2/3-x,1/6+z
1/3-x+y,2/3-x,2/3+z
1/3+x,2/3+x-y,1/6+z
1/3-x+y,2/3+y,1/6+z
2/3+x,1/3+y,1/3+z
2/3-y,1/3+x-y,1/3+z
2/3-y,1/3-x,5/6+z
2/3-x+y,1/3-x,1/3+z
2/3+x,1/3+x-y,5/6+z
2/3-x+y,1/3+y,5/6+z

loop_
_atom_site_label
_atom_site_fract_x
_atom_site_fract_y
_atom_site_fract_z
_atom_site_type_symbol
As1 .0 .0 .0 As
O1 -.0148 .1056 .1103 O
O2 -.1680 .0555 -.0249 O
C1 -.1055 .1171 .0685 C
C2 -.1167 .2103 .1418 C
H1 -.182 .221 .094 H
H2 -.035 .280 .122 H
H3 -.132 .194 .246 H

loop_
_atom_type_symbol
C
H
As
O
